data_7118265
loop_
_publ_author_name
'Nitsch, J\"orn'
'Lacemon, Frederick'
'Lorbach, Andreas'
'Eichhorn, Antonius'
'Cisnetti, Federico'
'Steffen, Andreas'

_publ_section_title
;
 Cuprophilic interactions in highly luminescent dicopper(i)-NHC-picolyl
 complexes - fast phosphorescence or TADF?
;
_journal_issue 14
_journal_name_full 'Chemical communications (Cambridge, England)'
_journal_page_first 2932
_journal_page_last 2935
_journal_paper_doi 10.1039/c5cc09659f
_journal_volume 52
_journal_year 2016
_chemical_formula_moiety 'C21 H25 Cl Cu N3'
_chemical_formula_sum 'C21 H25 Cl Cu N3'
_chemical_formula_weight 418.43
_chemical_name_systematic
;
 ?
;
_space_group_crystal_system monoclinic
_space_group_IT_number 14
_space_group_name_Hall '-P 2ybc'
_space_group_name_H-M_alt 'P 1 21/c 1'
_symmetry_space_group_name_Hall '-P 2ybc'
_symmetry_space_group_name_H-M 'P 1 21/c 1'
_atom_sites_solution_hydrogens geom
_atom_sites_solution_primary iterative
_audit_creation_date 2014-10-17
_audit_creation_method
;
Olex2 1.2
(compiled 2014.09.19 svn.r3010 for OlexSys, GUI svn.r4874)
;
_audit_update_record
;
2014-12-09 deposited with the CCDC.
2015-12-18 downloaded from the CCDC.
;
_cell_angle_alpha 90
_cell_angle_beta 96.6239(16)
_cell_angle_gamma 90
_cell_formula_units_Z 4
_cell_length_a 9.5545(5)
_cell_length_b 8.8034(5)
_cell_length_c 23.9329(12)
_cell_measurement_reflns_used 8734
_cell_measurement_temperature 100
_cell_measurement_theta_max 26.61
_cell_measurement_theta_min 2.47
_cell_volume 1999.61(18)
_computing_cell_refinement 'SAINT v8.34A (Bruker, 2013)'
_computing_data_reduction 'SAINT v8.34A (Bruker, 2013)'
_computing_molecular_graphics 'Olex2 (Dolomanov et al., 2009)'
_computing_publication_material 'Olex2 (Dolomanov et al., 2009)'
_computing_structure_refinement 'XL (Sheldrick, 2008)'
_computing_structure_solution 'olex2.solve (Bourhis et al., 2013)'
_diffrn_ambient_temperature 100
_diffrn_measured_fraction_theta_full 1.000
_diffrn_measured_fraction_theta_max 0.998
_diffrn_measurement_device_type 'Bruker APEX-II CCD'
_diffrn_measurement_method '\f and \w scans'
_diffrn_radiation_type MoK\a
_diffrn_radiation_wavelength 0.71073
_diffrn_reflns_av_R_equivalents 0.0345
_diffrn_reflns_av_unetI/netI 0.0234
_diffrn_reflns_laue_measured_fraction_full 1.000
_diffrn_reflns_laue_measured_fraction_max 0.998
_diffrn_reflns_limit_h_max 12
_diffrn_reflns_limit_h_min -12
_diffrn_reflns_limit_k_max 11
_diffrn_reflns_limit_k_min -11
_diffrn_reflns_limit_l_max 30
_diffrn_reflns_limit_l_min -30
_diffrn_reflns_number 26675
_diffrn_reflns_point_group_measured_fraction_full 1.000
_diffrn_reflns_point_group_measured_fraction_max 0.998
_diffrn_reflns_theta_full 26.000
_diffrn_reflns_theta_max 26.775
_diffrn_reflns_theta_min 1.713
_diffrn_standards_number 0
_exptl_absorpt_coefficient_mu 1.235
_exptl_absorpt_correction_T_max 1.0000
_exptl_absorpt_correction_T_min 0.9110
_exptl_absorpt_correction_type multi-scan
_exptl_absorpt_process_details
;
SADABS-2012/1 (Bruker,2012) was used for absorption correction.
wR2(int) was 0.0683 before and 0.0454 after correction.
The Ratio of minimum to maximum transmission is 0.9110.
The \l/2 correction factor is 0.0015.
;
_exptl_crystal_colour colourless
_exptl_crystal_colour_primary colourless
_exptl_crystal_density_diffrn 1.390
_exptl_crystal_description block
_exptl_crystal_F_000 872
_exptl_crystal_size_max 0.236
_exptl_crystal_size_mid 0.135
_exptl_crystal_size_min 0.106
_refine_diff_density_max 0.456
_refine_diff_density_min -0.318
_refine_diff_density_rms 0.062
_refine_ls_extinction_method none
_refine_ls_goodness_of_fit_ref 1.058
_refine_ls_hydrogen_treatment constr
_refine_ls_matrix_type full
_refine_ls_number_parameters 239
_refine_ls_number_reflns 4269
_refine_ls_number_restraints 0
_refine_ls_restrained_S_all 1.058
_refine_ls_R_factor_all 0.0343
_refine_ls_R_factor_gt 0.0296
_refine_ls_shift/su_max 0.002
_refine_ls_shift/su_mean 0.000
_refine_ls_structure_factor_coef Fsqd
_refine_ls_weighting_details 'w=1/[\s^2^(Fo^2^)+(0.0316P)^2^+1.6917P] where P=(Fo^2^+2Fc^2^)/3'
_refine_ls_weighting_scheme calc
_refine_ls_wR_factor_gt 0.0720
_refine_ls_wR_factor_ref 0.0744
_reflns_Friedel_coverage 0.000
_reflns_number_gt 3800
_reflns_number_total 4269
_reflns_threshold_expression 'I > 2\s(I)'
_cod_data_source_file c5cc09659f2.cif
_cod_data_source_block al059_0m
_cod_depositor_comments 'Adding full bibliography for 7118258--7118266.cif.'
_cod_database_code 7118265
_shelxl_version_number 2013-4
_shelx_space_group_comment
;
The symmetry employed for this shelxl refinement is uniquely defined
by the following loop, which should always be used as a source of
symmetry information in preference to the above space-group names.
They are only intended as comments.
;
_shelx_estimated_absorpt_t_max 0.880
_shelx_estimated_absorpt_t_min 0.759
_olex2_refinement_description
;
1. Fixed Uiso
 At 1.2 times of:
  All C(H) groups, All C(H,H) groups
 At 1.5 times of:
  All C(H,H,H) groups
2.a Ternary CH refined with riding coordinates:
 C13(H13), C10(H10)
2.b Secondary CH2 refined with riding coordinates:
 C16(H16A,H16B)
2.c Aromatic/amide H refined with riding coordinates:
 C21(H21), C3(H3), C7(H7), C2(H2), C8(H8), C19(H19), C6(H6), C18(H18), C20(H20)
2.d Idealised Me refined as rotating group:
 C15(H15A,H15B,H15C), C11(H11A,H11B,H11C), C12(H12A,H12B,H12C), C14(H14A,H14B,
 H14C)
;
_olex2_submission_special_instructions 'No special instructions were received'

loop_
_space_group_symop_operation_xyz
'x, y, z'
'-x, y+1/2, -z+1/2'
'-x, -y, -z'
'x, -y-1/2, z-1/2'

loop_
_atom_site_label
_atom_site_type_symbol
_atom_site_fract_x
_atom_site_fract_y
_atom_site_fract_z
_atom_site_U_iso_or_equiv
_atom_site_adp_type
_atom_site_occupancy
_atom_site_site_symmetry_order
_atom_site_calc_flag
_atom_site_refinement_flags_posn
Cu1 Cu 0.48586(2) 0.06513(3) 0.33637(2) 0.01540(8) Uani 1 1 d .
Cl1 Cl 0.26873(5) -0.03623(6) 0.32639(2) 0.02522(12) Uani 1 1 d .
N1 N 0.79271(15) 0.02843(17) 0.36354(6) 0.0132(3) Uani 1 1 d .
N3 N 0.55794(16) -0.20858(17) 0.15148(6) 0.0153(3) Uani 1 1 d .
C1 C 0.67060(19) -0.0115(2) 0.33206(7) 0.0135(3) Uani 1 1 d .
N2 N 0.71378(16) -0.10871(17) 0.29340(6) 0.0147(3) Uani 1 1 d .
C21 C 0.5424(2) -0.1530(2) 0.09896(8) 0.0192(4) Uani 1 1 d .
H21 H 0.5038 -0.2173 0.0692 0.023 Uiso 1 1 calc R
C3 C 0.8587(2) -0.1273(2) 0.30039(8) 0.0180(4) Uani 1 1 d .
H3 H 0.9123 -0.1889 0.2782 0.022 Uiso 1 1 calc R
C16 C 0.6177(2) -0.1854(2) 0.25100(7) 0.0183(4) Uani 1 1 d .
H16A H 0.5222 -0.1849 0.2632 0.022 Uiso 1 1 calc R
H16B H 0.6476 -0.2926 0.2486 0.022 Uiso 1 1 calc R
C15 C 0.8275(2) -0.1778(2) 0.52487(9) 0.0256(4) Uani 1 1 d .
H15A H 0.9279 -0.1516 0.5297 0.038 Uiso 1 1 calc GR
H15B H 0.8170 -0.2886 0.5244 0.038 Uiso 1 1 calc GR
H15C H 0.7822 -0.1356 0.5561 0.038 Uiso 1 1 calc GR
C9 C 0.78178(19) 0.0578(2) 0.46432(8) 0.0164(4) Uani 1 1 d .
C7 C 0.8162(2) 0.3075(2) 0.50598(8) 0.0218(4) Uani 1 1 d .
H7 H 0.8224 0.3706 0.5384 0.026 Uiso 1 1 calc R
C2 C 0.90890(19) -0.0417(2) 0.34460(8) 0.0176(4) Uani 1 1 d .
H2 H 1.0046 -0.0311 0.3599 0.021 Uiso 1 1 calc R
C13 C 0.7584(2) -0.1121(2) 0.46962(8) 0.0256(5) Uani 1 1 d .
H13 H 0.8017 -0.1631 0.4385 0.031 Uiso 1 1 calc R
C5 C 0.82474(19) 0.2805(2) 0.40608(8) 0.0167(4) Uani 1 1 d .
C8 C 0.7900(2) 0.1533(2) 0.51106(8) 0.0201(4) Uani 1 1 d .
H8 H 0.7775 0.1124 0.5469 0.024 Uiso 1 1 calc R
C19 C 0.6333(2) 0.0892(2) 0.12930(8) 0.0216(4) Uani 1 1 d .
H19 H 0.6591 0.1906 0.1216 0.026 Uiso 1 1 calc R
C6 C 0.8334(2) 0.3700(2) 0.45442(8) 0.0212(4) Uani 1 1 d .
H6 H 0.8514 0.4758 0.4518 0.025 Uiso 1 1 calc R
C4 C 0.79874(18) 0.1255(2) 0.41223(7) 0.0137(4) Uani 1 1 d .
C11 C 0.7735(2) 0.5014(3) 0.33878(10) 0.0317(5) Uani 1 1 d .
H11A H 0.6744 0.4908 0.3451 0.048 Uiso 1 1 calc GR
H11B H 0.7790 0.5324 0.2998 0.048 Uiso 1 1 calc GR
H11C H 0.8187 0.5785 0.3643 0.048 Uiso 1 1 calc GR
C17 C 0.61025(18) -0.1153(2) 0.19342(7) 0.0149(4) Uani 1 1 d .
C10 C 0.8489(2) 0.3493(2) 0.34989(8) 0.0231(4) Uani 1 1 d .
H10 H 0.8106 0.2770 0.3197 0.028 Uiso 1 1 calc R
C18 C 0.6483(2) 0.0340(2) 0.18381(8) 0.0176(4) Uani 1 1 d .
H18 H 0.6842 0.0974 0.2143 0.021 Uiso 1 1 calc R
C20 C 0.5797(2) -0.0069(2) 0.08619(8) 0.0223(4) Uani 1 1 d .
H20 H 0.5689 0.0274 0.0483 0.027 Uiso 1 1 calc R
C12 C 1.0061(2) 0.3690(3) 0.34569(10) 0.0366(6) Uani 1 1 d .
H12A H 1.0474 0.4351 0.3762 0.055 Uiso 1 1 calc GR
H12B H 1.0193 0.4151 0.3094 0.055 Uiso 1 1 calc GR
H12C H 1.0525 0.2696 0.3488 0.055 Uiso 1 1 calc GR
C14 C 0.6023(3) -0.1523(4) 0.46289(12) 0.0676(11) Uani 1 1 d .
H14A H 0.5915 -0.2630 0.4630 0.101 Uiso 1 1 calc GR
H14B H 0.5572 -0.1113 0.4272 0.101 Uiso 1 1 calc GR
H14C H 0.5579 -0.1085 0.4941 0.101 Uiso 1 1 calc GR

loop_
_atom_site_aniso_label
_atom_site_aniso_U_11
_atom_site_aniso_U_22
_atom_site_aniso_U_33
_atom_site_aniso_U_23
_atom_site_aniso_U_13
_atom_site_aniso_U_12
Cu1 0.01431(12) 0.01802(13) 0.01365(12) 0.00275(9) 0.00068(8) 0.00199(9)
Cl1 0.0157(2) 0.0218(2) 0.0382(3) 0.0056(2) 0.0036(2) -0.00170(18)
N1 0.0132(7) 0.0150(8) 0.0114(7) -0.0002(6) 0.0015(6) -0.0003(6)
N3 0.0168(7) 0.0147(8) 0.0143(7) -0.0020(6) 0.0017(6) 0.0009(6)
C1 0.0180(9) 0.0115(8) 0.0109(8) 0.0021(7) 0.0004(7) -0.0011(7)
N2 0.0182(7) 0.0131(7) 0.0124(7) -0.0006(6) 0.0006(6) -0.0001(6)
C21 0.0231(10) 0.0214(10) 0.0127(9) -0.0034(7) 0.0010(7) 0.0002(8)
C3 0.0210(9) 0.0186(9) 0.0155(9) 0.0001(7) 0.0065(7) 0.0050(8)
C16 0.0267(10) 0.0132(9) 0.0141(9) -0.0015(7) -0.0010(7) -0.0045(8)
C15 0.0230(10) 0.0246(11) 0.0291(11) 0.0045(9) 0.0027(8) -0.0024(8)
C9 0.0133(8) 0.0207(10) 0.0151(9) -0.0002(7) 0.0015(7) -0.0031(7)
C7 0.0225(10) 0.0252(10) 0.0179(9) -0.0080(8) 0.0034(8) 0.0016(8)
C2 0.0154(9) 0.0207(10) 0.0167(9) 0.0022(7) 0.0019(7) 0.0028(7)
C13 0.0380(12) 0.0242(11) 0.0149(9) 0.0000(8) 0.0044(8) -0.0132(9)
C5 0.0161(9) 0.0184(9) 0.0150(9) 0.0011(7) -0.0006(7) 0.0024(7)
C8 0.0199(9) 0.0288(11) 0.0124(8) -0.0020(8) 0.0046(7) -0.0031(8)
C19 0.0262(10) 0.0168(10) 0.0221(10) 0.0024(8) 0.0035(8) -0.0021(8)
C6 0.0251(10) 0.0158(9) 0.0220(10) -0.0035(8) -0.0001(8) 0.0024(8)
C4 0.0103(8) 0.0181(9) 0.0126(8) -0.0033(7) 0.0006(6) 0.0005(7)
C11 0.0343(12) 0.0241(11) 0.0365(12) 0.0141(10) 0.0026(10) 0.0003(10)
C17 0.0146(8) 0.0156(9) 0.0143(8) -0.0026(7) 0.0005(7) 0.0022(7)
C10 0.0346(11) 0.0176(10) 0.0161(9) 0.0012(8) -0.0019(8) -0.0020(8)
C18 0.0212(9) 0.0148(9) 0.0166(9) -0.0031(7) 0.0015(7) -0.0010(7)
C20 0.0284(10) 0.0247(10) 0.0139(9) 0.0024(8) 0.0029(8) 0.0009(9)
C12 0.0387(13) 0.0460(15) 0.0276(12) 0.0116(11) 0.0148(10) 0.0070(11)
C14 0.0580(18) 0.083(2) 0.0514(17) 0.0483(17) -0.0388(14) -0.0534(17)

loop_
_atom_type_symbol
_atom_type_description
_atom_type_scat_dispersion_real
_atom_type_scat_dispersion_imag
_atom_type_scat_source
C C 0.0033 0.0016 'International Tables Vol C Tables 4.2.6.8 and 6.1.1.4'
H H 0.0000 0.0000 'International Tables Vol C Tables 4.2.6.8 and 6.1.1.4'
Cl Cl 0.1484 0.1585 'International Tables Vol C Tables 4.2.6.8 and 6.1.1.4'
Cu Cu 0.3201 1.2651 'International Tables Vol C Tables 4.2.6.8 and 6.1.1.4'
N N 0.0061 0.0033 'International Tables Vol C Tables 4.2.6.8 and 6.1.1.4'

loop_
_geom_angle_atom_site_label_1
_geom_angle_atom_site_label_2
_geom_angle_atom_site_label_3
_geom_angle
_geom_angle_site_symmetry_1
_geom_angle_site_symmetry_3
N3 Cu1 Cl1 101.46(4) 2_655 .
C1 Cu1 Cl1 134.78(6) . .
C1 Cu1 N3 123.67(7) . 2_655
C1 N1 C2 111.75(15) . .
C1 N1 C4 123.58(15) . .
C2 N1 C4 124.60(15) . .
C21 N3 Cu1 118.81(12) . 2_645
C21 N3 C17 117.86(16) . .
C17 N3 Cu1 123.19(12) . 2_645
N1 C1 Cu1 128.30(13) . .
N2 C1 Cu1 128.06(13) . .
N2 C1 N1 103.39(15) . .
C1 N2 C3 111.73(15) . .
C1 N2 C16 123.43(15) . .
C3 N2 C16 124.83(16) . .
N3 C21 H21 118.5 . .
N3 C21 C20 122.99(17) . .
C20 C21 H21 118.5 . .
N2 C3 H3 126.6 . .
C2 C3 N2 106.85(16) . .
C2 C3 H3 126.6 . .
N2 C16 H16A 108.7 . .
N2 C16 H16B 108.7 . .
N2 C16 C17 114.12(15) . .
H16A C16 H16B 107.6 . .
C17 C16 H16A 108.7 . .
C17 C16 H16B 108.7 . .
H15A C15 H15B 109.5 . .
H15A C15 H15C 109.5 . .
H15B C15 H15C 109.5 . .
C13 C15 H15A 109.5 . .
C13 C15 H15B 109.5 . .
C13 C15 H15C 109.5 . .
C8 C9 C13 121.46(17) . .
C8 C9 C4 116.96(17) . .
C4 C9 C13 121.57(16) . .
C8 C7 H7 119.6 . .
C6 C7 H7 119.6 . .
C6 C7 C8 120.70(18) . .
N1 C2 H2 126.9 . .
C3 C2 N1 106.28(16) . .
C3 C2 H2 126.9 . .
C15 C13 H13 107.6 . .
C15 C13 C14 108.98(17) . .
C9 C13 C15 113.14(16) . .
C9 C13 H13 107.6 . .
C9 C13 C14 111.8(2) . .
C14 C13 H13 107.6 . .
C6 C5 C4 117.30(17) . .
C6 C5 C10 120.62(17) . .
C4 C5 C10 122.03(17) . .
C9 C8 H8 119.6 . .
C7 C8 C9 120.89(18) . .
C7 C8 H8 119.6 . .
C18 C19 H19 120.8 . .
C18 C19 C20 118.48(18) . .
C20 C19 H19 120.8 . .
C7 C6 C5 121.01(19) . .
C7 C6 H6 119.5 . .
C5 C6 H6 119.5 . .
C9 C4 N1 117.86(16) . .
C5 C4 N1 119.00(16) . .
C5 C4 C9 123.12(17) . .
H11A C11 H11B 109.5 . .
H11A C11 H11C 109.5 . .
H11B C11 H11C 109.5 . .
C10 C11 H11A 109.5 . .
C10 C11 H11B 109.5 . .
C10 C11 H11C 109.5 . .
N3 C17 C16 113.99(16) . .
N3 C17 C18 122.32(16) . .
C18 C17 C16 123.64(16) . .
C5 C10 C11 112.78(17) . .
C5 C10 H10 107.8 . .
C5 C10 C12 110.80(16) . .
C11 C10 H10 107.8 . .
C12 C10 C11 109.66(18) . .
C12 C10 H10 107.8 . .
C19 C18 C17 119.16(17) . .
C19 C18 H18 120.4 . .
C17 C18 H18 120.4 . .
C21 C20 C19 119.16(18) . .
C21 C20 H20 120.4 . .
C19 C20 H20 120.4 . .
C10 C12 H12A 109.5 . .
C10 C12 H12B 109.5 . .
C10 C12 H12C 109.5 . .
H12A C12 H12B 109.5 . .
H12A C12 H12C 109.5 . .
H12B C12 H12C 109.5 . .
C13 C14 H14A 109.5 . .
C13 C14 H14B 109.5 . .
C13 C14 H14C 109.5 . .
H14A C14 H14B 109.5 . .
H14A C14 H14C 109.5 . .
H14B C14 H14C 109.5 . .

loop_
_geom_bond_atom_site_label_1
_geom_bond_atom_site_label_2
_geom_bond_distance
_geom_bond_site_symmetry_2
Cu1 Cl1 2.2456(5) .
Cu1 N3 2.0631(16) 2_655
Cu1 C1 1.9036(18) .
N1 C1 1.360(2) .
N1 C2 1.391(2) .
N1 C4 1.441(2) .
N3 Cu1 2.0630(16) 2_645
N3 C21 1.341(2) .
N3 C17 1.348(2) .
C1 N2 1.359(2) .
N2 C3 1.385(2) .
N2 C16 1.453(2) .
C21 H21 0.9500 .
C21 C20 1.379(3) .
C3 H3 0.9500 .
C3 C2 1.342(3) .
C16 H16A 0.9900 .
C16 H16B 0.9900 .
C16 C17 1.504(2) .
C15 H15A 0.9800 .
C15 H15B 0.9800 .
C15 H15C 0.9800 .
C15 C13 1.522(3) .
C9 C13 1.520(3) .
C9 C8 1.395(3) .
C9 C4 1.408(2) .
C7 H7 0.9500 .
C7 C8 1.388(3) .
C7 C6 1.378(3) .
C2 H2 0.9500 .
C13 H13 1.0000 .
C13 C14 1.523(3) .
C5 C6 1.394(3) .
C5 C4 1.398(3) .
C5 C10 1.517(3) .
C8 H8 0.9500 .
C19 H19 0.9500 .
C19 C18 1.384(3) .
C19 C20 1.386(3) .
C6 H6 0.9500 .
C11 H11A 0.9800 .
C11 H11B 0.9800 .
C11 H11C 0.9800 .
C11 C10 1.529(3) .
C17 C18 1.390(3) .
C10 H10 1.0000 .
C10 C12 1.527(3) .
C18 H18 0.9500 .
C20 H20 0.9500 .
C12 H12A 0.9800 .
C12 H12B 0.9800 .
C12 H12C 0.9800 .
C14 H14A 0.9800 .
C14 H14B 0.9800 .
C14 H14C 0.9800 .

loop_
_geom_torsion_atom_site_label_1
_geom_torsion_atom_site_label_2
_geom_torsion_atom_site_label_3
_geom_torsion_atom_site_label_4
_geom_torsion
_geom_torsion_site_symmetry_1
Cu1 N3 C21 C20 -174.63(15) 2_645
Cu1 N3 C17 C16 -6.9(2) 2_645
Cu1 N3 C17 C18 175.40(13) 2_645
Cu1 C1 N2 C3 174.01(13) .
Cu1 C1 N2 C16 -7.3(3) .
N1 C1 N2 C3 -0.5(2) .
N1 C1 N2 C16 178.15(15) .
N3 C21 C20 C19 -1.4(3) .
N3 C17 C18 C19 -0.5(3) .
C1 N1 C2 C3 0.0(2) .
C1 N1 C4 C9 85.6(2) .
C1 N1 C4 C5 -96.1(2) .
C1 N2 C3 C2 0.6(2) .
C1 N2 C16 C17 101.7(2) .
N2 C3 C2 N1 -0.3(2) .
N2 C16 C17 N3 160.69(15) .
N2 C16 C17 C18 -21.7(3) .
C21 N3 C17 C16 177.39(16) .
C21 N3 C17 C18 -0.3(3) .
C3 N2 C16 C17 -79.8(2) .
C16 N2 C3 C2 -178.11(16) .
C16 C17 C18 C19 -177.96(18) .
C2 N1 C1 Cu1 -174.20(13) .
C2 N1 C1 N2 0.34(19) .
C2 N1 C4 C9 -91.0(2) .
C2 N1 C4 C5 87.3(2) .
C13 C9 C8 C7 177.77(18) .
C13 C9 C4 N1 0.2(3) .
C13 C9 C4 C5 -177.97(18) .
C8 C9 C13 C15 -33.9(3) .
C8 C9 C13 C14 89.7(2) .
C8 C9 C4 N1 179.08(15) .
C8 C9 C4 C5 0.9(3) .
C8 C7 C6 C5 0.1(3) .
C6 C7 C8 C9 0.6(3) .
C6 C5 C4 N1 -178.39(16) .
C6 C5 C4 C9 -0.2(3) .
C6 C5 C10 C11 -44.5(3) .
C6 C5 C10 C12 78.9(2) .
C4 N1 C1 Cu1 8.8(3) .
C4 N1 C1 N2 -176.67(15) .
C4 N1 C2 C3 176.97(16) .
C4 C9 C13 C15 144.94(18) .
C4 C9 C13 C14 -91.6(2) .
C4 C9 C8 C7 -1.1(3) .
C4 C5 C6 C7 -0.3(3) .
C4 C5 C10 C11 138.11(19) .
C4 C5 C10 C12 -98.5(2) .
C17 N3 C21 C20 1.2(3) .
C10 C5 C6 C7 -177.83(18) .
C10 C5 C4 N1 -0.9(3) .
C10 C5 C4 C9 177.30(17) .
C18 C19 C20 C21 0.5(3) .
C20 C19 C18 C17 0.4(3) .
